data_2234655
loop_
_publ_author_name
'Fun, Hoong-Kun'
'Quah, Ching Kheng'
'Wu, Dongdong'

_publ_section_title
;
 1-(2-Bromophenyl)ethane-1,2-diyl 1,1'-biphenyl-2,2'-dicarboxylate
;
_journal_coeditor_code HB6749
_journal_issue 5
_journal_name_full 'Acta Crystallographica Section E'
_journal_page_first o1552
_journal_paper_doi 10.1107/S1600536812018053
_journal_volume 68
_journal_year 2012
_chemical_formula_iupac 'C22 H15 Br O4'
_chemical_formula_moiety 'C22 H15 Br O4'
_chemical_formula_sum 'C22 H15 Br O4'
_chemical_formula_weight 423.25
_chemical_name_common
;
7-(2-Bromophenyl)-7,8-dihydrodibenzo[<i>f</i>,<i>h</i>][1,4]dioxecine-5,10-dione
;
_chemical_name_systematic
;
1-(2-Bromophenyl)ethane-1,2-diyl 1,1'-biphenyl-2,2'-dicarboxylate
;
_space_group_IT_number 14
_symmetry_cell_setting monoclinic
_symmetry_space_group_name_Hall '-P 2ybc'
_symmetry_space_group_name_H-M 'P 1 21/c 1'
_atom_sites_solution_hydrogens geom
_atom_sites_solution_primary direct
_atom_sites_solution_secondary difmap
_audit_creation_method SHELXL-97
_cell_angle_alpha 90.00
_cell_angle_beta 125.613(5)
_cell_angle_gamma 90.00
_cell_formula_units_Z 4
_cell_length_a 8.0436(9)
_cell_length_b 21.775(2)
_cell_length_c 12.8809(11)
_cell_measurement_reflns_used 3936
_cell_measurement_temperature 296
_cell_measurement_theta_max 25.11
_cell_measurement_theta_min 2.70
_cell_volume 1834.1(3)
_computing_cell_refinement 'SAINT (Bruker, 2009)'
_computing_data_collection 'APEX2 (Bruker, 2009)'
_computing_data_reduction 'SAINT (Bruker, 2009)'
_computing_molecular_graphics 'SHELXTL (Sheldrick, 2008)'
_computing_publication_material 'SHELXTL (Sheldrick, 2008) and PLATON (Spek, 2009)'
_computing_structure_refinement 'SHELXTL (Sheldrick, 2008)'
_computing_structure_solution 'SHELXTL (Sheldrick, 2008)'
_diffrn_ambient_temperature 296
_diffrn_measured_fraction_theta_full 0.996
_diffrn_measured_fraction_theta_max 0.996
_diffrn_measurement_device_type 'Bruker SMART APEXII DUO CCD'
_diffrn_measurement_method '\f and \w scans'
_diffrn_radiation_monochromator graphite
_diffrn_radiation_source 'fine-focus sealed tube'
_diffrn_radiation_type MoK\a
_diffrn_radiation_wavelength 0.71073
_diffrn_reflns_av_R_equivalents 0.0276
_diffrn_reflns_av_sigmaI/netI 0.0300
_diffrn_reflns_limit_h_max 11
_diffrn_reflns_limit_h_min -11
_diffrn_reflns_limit_k_max 26
_diffrn_reflns_limit_k_min -30
_diffrn_reflns_limit_l_max 17
_diffrn_reflns_limit_l_min -18
_diffrn_reflns_number 17934
_diffrn_reflns_theta_full 30.07
_diffrn_reflns_theta_max 30.07
_diffrn_reflns_theta_min 1.87
_diffrn_standards_number 0
_exptl_absorpt_coefficient_mu 2.266
_exptl_absorpt_correction_T_max 0.7020
_exptl_absorpt_correction_T_min 0.4560
_exptl_absorpt_correction_type multi-scan
_exptl_absorpt_process_details '(<i>SADABS</i>; Bruker, 2009)'
_exptl_crystal_colour colourless
_exptl_crystal_density_diffrn 1.533
_exptl_crystal_density_method 'not measured'
_exptl_crystal_description block
_exptl_crystal_F_000 856
_exptl_crystal_size_max 0.411
_exptl_crystal_size_mid 0.228
_exptl_crystal_size_min 0.168
_refine_diff_density_max 0.498
_refine_diff_density_min -0.639
_refine_ls_extinction_method none
_refine_ls_goodness_of_fit_ref 1.018
_refine_ls_hydrogen_treatment constr
_refine_ls_matrix_type full
_refine_ls_number_parameters 244
_refine_ls_number_reflns 5372
_refine_ls_number_restraints 0
_refine_ls_restrained_S_all 1.018
_refine_ls_R_factor_all 0.0748
_refine_ls_R_factor_gt 0.0390
_refine_ls_shift/su_max 0.001
_refine_ls_shift/su_mean 0.001
_refine_ls_structure_factor_coef Fsqd
_refine_ls_weighting_details 'calc w=1/[\s^2^(Fo^2^)+(0.0405P)^2^+0.5554P] where P=(Fo^2^+2Fc^2^)/3'
_refine_ls_weighting_scheme calc
_refine_ls_wR_factor_gt 0.0892
_refine_ls_wR_factor_ref 0.1021
_reflns_number_gt 3377
_reflns_number_total 5372
_reflns_threshold_expression I>2\s(I)
_cod_data_source_file hb6749.cif
_cod_data_source_block I
_cod_original_sg_symbol_H-M 'P 21/c'
_cod_database_code 2234655
_cod_database_fobs_code 2234655

loop_
_symmetry_equiv_pos_as_xyz
'x, y, z'
'-x, y+1/2, -z+1/2'
'-x, -y, -z'
'x, -y-1/2, z-1/2'

loop_
_atom_site_type_symbol
_atom_site_label
_atom_site_fract_x
_atom_site_fract_y
_atom_site_fract_z
_atom_site_U_iso_or_equiv
_atom_site_adp_type
_atom_site_calc_flag
_atom_site_refinement_flags
_atom_site_occupancy
_atom_site_symmetry_multiplicity
Br Br1 0.37032(5) 0.921319(11) -0.01825(3) 0.08022(13) Uani d . 1 1
O O1 0.7470(2) 0.72827(7) 0.16591(14) 0.0531(4) Uani d . 1 1
O O2 0.4090(2) 0.71970(6) 0.07684(12) 0.0418(3) Uani d . 1 1
O O3 0.2865(2) 0.63389(7) -0.14111(13) 0.0491(3) Uani d . 1 1
O O4 0.4228(2) 0.72635(6) -0.13204(13) 0.0458(3) Uani d . 1 1
C C1 0.6842(4) 0.52668(10) 0.1470(2) 0.0553(5) Uani d . 1 1
H H1A 0.7364 0.4977 0.1199 0.066 Uiso calc R 1 1
C C2 0.6125(4) 0.50741(10) 0.2159(2) 0.0604(6) Uani d . 1 1
H H2A 0.6172 0.4660 0.2350 0.072 Uiso calc R 1 1
C C3 0.5339(4) 0.54928(11) 0.2566(2) 0.0584(6) Uani d . 1 1
H H3A 0.4837 0.5362 0.3022 0.070 Uiso calc R 1 1
C C4 0.5300(3) 0.61110(10) 0.22937(19) 0.0492(5) Uani d . 1 1
H H4A 0.4768 0.6396 0.2566 0.059 Uiso calc R 1 1
C C5 0.6052(3) 0.63062(8) 0.16156(17) 0.0401(4) Uani d . 1 1
C C6 0.6811(3) 0.58824(9) 0.11647(18) 0.0446(4) Uani d . 1 1
C C7 0.7478(3) 0.60440(9) 0.03322(19) 0.0452(4) Uani d . 1 1
C C8 0.9329(4) 0.58139(11) 0.0623(2) 0.0610(6) Uani d . 1 1
H H8A 1.0154 0.5581 0.1359 0.073 Uiso calc R 1 1
C C9 0.9969(4) 0.59215(13) -0.0146(3) 0.0683(7) Uani d . 1 1
H H9A 1.1197 0.5755 0.0068 0.082 Uiso calc R 1 1
C C10 0.8806(4) 0.62726(12) -0.1228(2) 0.0621(6) Uani d . 1 1
H H10A 0.9231 0.6341 -0.1753 0.075 Uiso calc R 1 1
C C11 0.6997(3) 0.65224(10) -0.1529(2) 0.0518(5) Uani d . 1 1
H H11A 0.6231 0.6775 -0.2242 0.062 Uiso calc R 1 1
C C12 0.6307(3) 0.64009(9) -0.07794(18) 0.0414(4) Uani d . 1 1
C C13 0.4266(3) 0.66420(9) -0.12071(17) 0.0400(4) Uani d . 1 1
C C14 0.2663(3) 0.75862(10) -0.13137(19) 0.0484(5) Uani d . 1 1
H H14A 0.1485 0.7323 -0.1635 0.058 Uiso calc R 1 1
H H14B 0.2226 0.7949 -0.1849 0.058 Uiso calc R 1 1
C C15 0.3601(3) 0.77669(8) 0.00661(18) 0.0412(4) Uani d . 1 1
H H15A 0.4844 0.8010 0.0408 0.049 Uiso calc R 1 1
C C16 0.6025(3) 0.69798(9) 0.13718(17) 0.0399(4) Uani d . 1 1
C C17 0.2098(3) 0.81201(8) 0.01800(17) 0.0399(4) Uani d . 1 1
C C18 0.1965(3) 0.87560(9) 0.00813(19) 0.0473(5) Uani d . 1 1
C C19 0.0585(4) 0.90790(11) 0.0178(2) 0.0612(6) Uani d . 1 1
H H19A 0.0522 0.9505 0.0110 0.073 Uiso calc R 1 1
C C20 -0.0691(4) 0.87701(13) 0.0375(2) 0.0657(7) Uani d . 1 1
H H20A -0.1608 0.8987 0.0453 0.079 Uiso calc R 1 1
C C21 -0.0621(3) 0.81435(12) 0.0458(2) 0.0611(6) Uani d . 1 1
H H21A -0.1498 0.7934 0.0584 0.073 Uiso calc R 1 1
C C22 0.0759(3) 0.78209(10) 0.0353(2) 0.0504(5) Uani d . 1 1
H H22A 0.0786 0.7394 0.0401 0.061 Uiso calc R 1 1

loop_
_atom_site_aniso_label
_atom_site_aniso_U_11
_atom_site_aniso_U_22
_atom_site_aniso_U_33
_atom_site_aniso_U_12
_atom_site_aniso_U_13
_atom_site_aniso_U_23
Br1 0.0990(2) 0.04491(14) 0.1191(3) -0.00504(13) 0.0762(2) 0.00892(13)
O1 0.0427(8) 0.0506(8) 0.0540(8) -0.0041(7) 0.0214(7) -0.0010(7)
O2 0.0430(7) 0.0349(6) 0.0469(7) 0.0056(5) 0.0258(6) 0.0041(5)
O3 0.0419(8) 0.0497(8) 0.0541(8) -0.0012(6) 0.0271(7) -0.0058(6)
O4 0.0504(8) 0.0433(7) 0.0495(8) 0.0067(6) 0.0324(7) 0.0024(6)
C1 0.0647(14) 0.0422(11) 0.0456(11) 0.0113(10) 0.0244(11) 0.0006(9)
C2 0.0753(16) 0.0403(11) 0.0461(12) -0.0002(11) 0.0244(12) 0.0042(9)
C3 0.0655(15) 0.0573(13) 0.0467(12) -0.0009(11) 0.0294(12) 0.0096(10)
C4 0.0524(12) 0.0512(12) 0.0400(10) 0.0061(9) 0.0246(10) 0.0046(9)
C5 0.0373(10) 0.0400(9) 0.0331(9) 0.0041(8) 0.0150(8) 0.0010(7)
C6 0.0409(11) 0.0439(11) 0.0367(10) 0.0063(8) 0.0156(9) -0.0002(8)
C7 0.0397(11) 0.0452(10) 0.0446(11) 0.0030(9) 0.0211(9) -0.0070(8)
C8 0.0466(13) 0.0676(15) 0.0569(14) 0.0138(11) 0.0235(11) -0.0041(11)
C9 0.0454(13) 0.0843(18) 0.0758(17) 0.0048(12) 0.0355(13) -0.0193(14)
C10 0.0550(14) 0.0753(16) 0.0704(16) -0.0072(12) 0.0447(13) -0.0154(13)
C11 0.0491(12) 0.0590(13) 0.0537(12) -0.0024(10) 0.0336(11) -0.0057(10)
C12 0.0390(10) 0.0414(10) 0.0428(10) -0.0011(8) 0.0232(9) -0.0078(8)
C13 0.0409(11) 0.0452(10) 0.0334(9) 0.0034(8) 0.0214(8) -0.0025(8)
C14 0.0519(12) 0.0461(11) 0.0485(11) 0.0128(9) 0.0300(10) 0.0054(9)
C15 0.0440(11) 0.0336(9) 0.0465(10) 0.0039(8) 0.0267(9) 0.0032(8)
C16 0.0416(11) 0.0418(10) 0.0332(9) 0.0026(8) 0.0201(9) -0.0024(7)
C17 0.0402(10) 0.0376(9) 0.0377(9) 0.0035(8) 0.0203(9) -0.0002(7)
C18 0.0507(12) 0.0382(10) 0.0498(11) 0.0029(9) 0.0275(10) 0.0022(8)
C19 0.0630(15) 0.0455(12) 0.0664(15) 0.0171(11) 0.0328(13) 0.0001(10)
C20 0.0539(14) 0.0805(18) 0.0604(14) 0.0230(13) 0.0320(12) 0.0015(12)
C21 0.0482(13) 0.0794(17) 0.0607(14) 0.0060(12) 0.0345(12) 0.0075(12)
C22 0.0499(12) 0.0460(11) 0.0554(12) 0.0019(9) 0.0306(11) 0.0048(9)

loop_
_atom_type_symbol
_atom_type_description
_atom_type_scat_dispersion_real
_atom_type_scat_dispersion_imag
_atom_type_scat_source
C C 0.0033 0.0016 'International Tables Vol C Tables 4.2.6.8 and 6.1.1.4'
H H 0.0000 0.0000 'International Tables Vol C Tables 4.2.6.8 and 6.1.1.4'
Br Br -0.2901 2.4595 'International Tables Vol C Tables 4.2.6.8 and 6.1.1.4'
O O 0.0106 0.0060 'International Tables Vol C Tables 4.2.6.8 and 6.1.1.4'

loop_
_geom_angle_atom_site_label_1
_geom_angle_atom_site_label_2
_geom_angle_atom_site_label_3
_geom_angle
C16 O2 C15 117.39(15)
C13 O4 C14 116.62(15)
C2 C1 C6 122.0(2)
C2 C1 H1A 119.0
C6 C1 H1A 119.0
C3 C2 C1 120.2(2)
C3 C2 H2A 119.9
C1 C2 H2A 119.9
C2 C3 C4 119.6(2)
C2 C3 H3A 120.2
C4 C3 H3A 120.2
C3 C4 C5 120.2(2)
C3 C4 H4A 119.9
C5 C4 H4A 119.9
C4 C5 C6 120.85(18)
C4 C5 C16 118.26(17)
C6 C5 C16 120.89(17)
C1 C6 C5 117.15(19)
C1 C6 C7 118.28(18)
C5 C6 C7 124.49(18)
C8 C7 C12 116.7(2)
C8 C7 C6 119.65(19)
C12 C7 C6 123.65(17)
C9 C8 C7 122.1(2)
C9 C8 H8A 118.9
C7 C8 H8A 118.9
C10 C9 C8 120.4(2)
C10 C9 H9A 119.8
C8 C9 H9A 119.8
C9 C10 C11 119.3(2)
C9 C10 H10A 120.4
C11 C10 H10A 120.4
C10 C11 C12 120.7(2)
C10 C11 H11A 119.6
C12 C11 H11A 119.6
C11 C12 C7 120.75(18)
C11 C12 C13 118.37(18)
C7 C12 C13 120.85(17)
O3 C13 O4 124.52(17)
O3 C13 C12 125.52(18)
O4 C13 C12 109.95(16)
O4 C14 C15 106.92(16)
O4 C14 H14A 110.3
C15 C14 H14A 110.3
O4 C14 H14B 110.3
C15 C14 H14B 110.3
H14A C14 H14B 108.6
O2 C15 C17 108.48(15)
O2 C15 C14 106.09(15)
C17 C15 C14 111.35(16)
O2 C15 H15A 110.3
C17 C15 H15A 110.3
C14 C15 H15A 110.3
O1 C16 O2 124.79(18)
O1 C16 C5 125.73(18)
O2 C16 C5 109.48(16)
C22 C17 C18 117.32(18)
C22 C17 C15 121.22(17)
C18 C17 C15 121.44(18)
C19 C18 C17 121.5(2)
C19 C18 Br1 117.61(17)
C17 C18 Br1 120.89(15)
C20 C19 C18 119.7(2)
C20 C19 H19A 120.1
C18 C19 H19A 120.1
C21 C20 C19 120.2(2)
C21 C20 H20A 119.9
C19 C20 H20A 119.9
C20 C21 C22 119.8(2)
C20 C21 H21A 120.1
C22 C21 H21A 120.1
C17 C22 C21 121.3(2)
C17 C22 H22A 119.3
C21 C22 H22A 119.3

loop_
_geom_bond_atom_site_label_1
_geom_bond_atom_site_label_2
_geom_bond_distance
Br1 C18 1.901(2)
O1 C16 1.193(2)
O2 C16 1.357(2)
O2 C15 1.449(2)
O3 C13 1.196(2)
O4 C13 1.360(2)
O4 C14 1.446(2)
C1 C2 1.377(3)
C1 C6 1.393(3)
C1 H1A 0.9300
C2 C3 1.375(3)
C2 H2A 0.9300
C3 C4 1.387(3)
C3 H3A 0.9300
C4 C5 1.387(3)
C4 H4A 0.9300
C5 C6 1.405(3)
C5 C16 1.497(3)
C6 C7 1.494(3)
C7 C8 1.400(3)
C7 C12 1.404(3)
C8 C9 1.377(4)
C8 H8A 0.9300
C9 C10 1.372(4)
C9 H9A 0.9300
C10 C11 1.381(3)
C10 H10A 0.9300
C11 C12 1.391(3)
C11 H11A 0.9300
C12 C13 1.490(3)
C14 C15 1.524(3)
C14 H14A 0.9700
C14 H14B 0.9700
C15 C17 1.511(3)
C15 H15A 0.9800
C17 C22 1.383(3)
C17 C18 1.389(3)
C18 C19 1.380(3)
C19 C20 1.368(4)
C19 H19A 0.9300
C20 C21 1.367(4)
C20 H20A 0.9300
C21 C22 1.385(3)
C21 H21A 0.9300
C22 H22A 0.9300

loop_
_geom_hbond_atom_site_label_D
_geom_hbond_atom_site_label_H
_geom_hbond_atom_site_label_A
_geom_hbond_site_symmetry_A
_geom_hbond_distance_DH
_geom_hbond_distance_HA
_geom_hbond_distance_DA
_geom_hbond_angle_DHA
_geom_hbond_publ_flag
C21 H21A O1 1_455 0.93 2.44 3.321(3) 158 yes

loop_
_geom_torsion_atom_site_label_1
_geom_torsion_atom_site_label_2
_geom_torsion_atom_site_label_3
_geom_torsion_atom_site_label_4
_geom_torsion
C6 C1 C2 C3 0.2(3)
C1 C2 C3 C4 -0.9(3)
C2 C3 C4 C5 -0.1(3)
C3 C4 C5 C6 1.8(3)
C3 C4 C5 C16 -178.53(18)
C2 C1 C6 C5 1.4(3)
C2 C1 C6 C7 -175.6(2)
C4 C5 C6 C1 -2.3(3)
C16 C5 C6 C1 177.95(18)
C4 C5 C6 C7 174.39(18)
C16 C5 C6 C7 -5.3(3)
C1 C6 C7 C8 -49.6(3)
C5 C6 C7 C8 133.7(2)
C1 C6 C7 C12 127.8(2)
C5 C6 C7 C12 -48.9(3)
C12 C7 C8 C9 -1.0(3)
C6 C7 C8 C9 176.6(2)
C7 C8 C9 C10 1.1(4)
C8 C9 C10 C11 0.7(4)
C9 C10 C11 C12 -2.7(4)
C10 C11 C12 C7 2.9(3)
C10 C11 C12 C13 -175.23(19)
C8 C7 C12 C11 -1.0(3)
C6 C7 C12 C11 -178.45(19)
C8 C7 C12 C13 177.03(18)
C6 C7 C12 C13 -0.4(3)
C14 O4 C13 O3 19.0(3)
C14 O4 C13 C12 -160.36(15)
C11 C12 C13 O3 122.3(2)
C7 C12 C13 O3 -55.8(3)
C11 C12 C13 O4 -58.4(2)
C7 C12 C13 O4 123.48(18)
C13 O4 C14 C15 92.45(19)
C16 O2 C15 C17 -145.27(15)
C16 O2 C15 C14 95.00(18)
O4 C14 C15 O2 -63.25(19)
O4 C14 C15 C17 178.92(15)
C15 O2 C16 O1 20.9(3)
C15 O2 C16 C5 -159.12(15)
C4 C5 C16 O1 124.1(2)
C6 C5 C16 O1 -56.2(3)
C4 C5 C16 O2 -55.9(2)
C6 C5 C16 O2 123.83(18)
O2 C15 C17 C22 -28.2(2)
C14 C15 C17 C22 88.2(2)
O2 C15 C17 C18 153.52(17)
C14 C15 C17 C18 -90.1(2)
C22 C17 C18 C19 1.3(3)
C15 C17 C18 C19 179.6(2)
C22 C17 C18 Br1 -179.10(15)
C15 C17 C18 Br1 -0.8(3)
C17 C18 C19 C20 0.0(4)
Br1 C18 C19 C20 -179.65(18)
C18 C19 C20 C21 -0.9(4)
C19 C20 C21 C22 0.6(4)
C18 C17 C22 C21 -1.7(3)
C15 C17 C22 C21 -179.99(19)
C20 C21 C22 C17 0.7(3)
